data_8101157
loop_
_publ_author_name
'Kokila, M. K.'
Puttaraja
'Nethaji, M.'
'Kulkarni, M. V.'
'Shivaprakash, N. C.'

_publ_section_title
;
Crystal structure of 8-methoxy-3-dibromoacetylcoumarin, C~12~H~8~Br~2~O~4~
;
_journal_issue 1
_journal_name_full 'Zeitschrift f\"ur Kristallographie - New Crystal Structures'
_journal_page_first 69
_journal_page_last 70
_journal_volume 215
_journal_year 2000
_chemical_formula_moiety 'C12 H8 Br2 O4'
_chemical_formula_sum 'C12 H8 Br2 O4'
_chemical_formula_weight 376.03
_space_group_IT_number 14
_symmetry_cell_setting monoclinic
_symmetry_space_group_name_Hall '-P 2ybc'
_symmetry_space_group_name_H-M 'P 1 21/c 1'
_cell_angle_alpha 90.00
_cell_angle_beta 101.75(2)
_cell_angle_gamma 90.00
_cell_formula_units_Z 4
_cell_length_a 11.546(2)
_cell_length_b 6.885(4)
_cell_length_c 15.949(3)
_cell_measurement_temperature 300
_cell_volume 1241.3(8)
_diffrn_ambient_temperature 300
_exptl_crystal_density_diffrn 2.012
_exptl_crystal_density_meas 2.04
_cod_depositor_comments
;
The following automatic conversions were performed:
'_symmetry_cell_setting' value 'Monoclinic' changed to 'monoclinic'
according to '/home/saulius/struct/CIF-dictionaries/cif_core.dic'
dictionary named 'cif_core.dic' version 2.4.1 from 2010-06-29.

Automatic conversion script
Id: cif_fix_enum 1527 2010-12-29 10:47:43Z saulius 

The following automatic conversions were performed:

'_cell_measurement_temperature' value '300K' was changed to '300' -
the value should be numeric and without a unit designator.

Automatic conversion script
Id: cif_fix_values 1646 2011-03-28 12:23:43Z adriana 
;
_cod_original_sg_symbol_H-M 'P 21/c'
_cod_database_code 8101157

loop_
_symmetry_equiv_pos_as_xyz
'x, y, z'
'-x, y+1/2, -z+1/2'
'-x, -y, -z'
'x, -y-1/2, z-1/2'

loop_
_atom_site_aniso_label
_atom_site_aniso_U_11
_atom_site_aniso_U_22
_atom_site_aniso_U_33
_atom_site_aniso_U_23
_atom_site_aniso_U_13
_atom_site_aniso_U_12
Br1 0.0536(04) 0.0816(06) 0.0544(04) -0.0264(04) -0.0014(03) -0.0039(04)
Br2 0.0448(04) 0.0798(05) 0.0591(04) 0.0014(04) -0.0015(03) 0.0177(04)
O1 0.0351(20) 0.0544(24) 0.0270(18) 0.0005(17) 0.0029(15) 0.0036(19)
O2 0.0447(22) 0.0723(29) 0.0231(18) 0.0041(20) 0.0044(16) 0.0009(22)
C2 0.0332(29) 0.0377(31) 0.0334(29) -0.0092(25) 0.0028(24) 0.0000(25)
C3 0.0357(29) 0.0309(30) 0.0325(26) -0.0083(24) 0.0027(22) -0.0005(25)
C4 0.0474(34) 0.0291(30) 0.0349(30) -0.0060(24) 0.0084(26) -0.0077(26)
C5 0.0612(40) 0.0307(32) 0.0328(27) -0.0045(25) 0.0002(26) 0.0006(29)
C6 0.0645(42) 0.0316(33) 0.0319(28) -0.0002(25) -0.0017(28) 0.0048(30)
C7 0.0512(38) 0.0465(38) 0.0430(33) -0.0037(30) 0.0069(28) 0.0129(32)
C8 0.0415(34) 0.0412(34) 0.0374(29) -0.0084(25) 0.0044(27) 0.0050(27)
C9 0.0446(33) 0.0369(32) 0.0284(26) -0.0051(24) 0.0047(25) 0.0018(26)
C10 0.0430(32) 0.0029(29) 0.0269(25) -0.0021(22) 0.0012(23) -0.0012(25)
C11 0.0323(30) 0.0454(34) 0.0403(30) -0.0033(26) 0.0044(25) -0.0005(28)
C12 0.0378(31) 0.0579(38) 0.0341(28) -0.0062(27) 0.0007(24) 0.0057(30)
O3 0.0350(24) 0.0983(39) 0.0523(25) 0.0124(26) 0.0047(21) -0.0087(25)
O4 0.0366(24) 0.0886(36) 0.0520(26) -0.0012(24) 0.0011(21) 0.0097(65)
C13 0.0376(37) 0.1304(75) 0.0631(42) -0.0118(44) -0.0072(33) 0.0138(41)

loop_
_atom_site_label
_atom_site_type_symbol
_atom_site_fract_x
_atom_site_fract_y
_atom_site_fract_z
_atom_site_U_iso_or_equiv
_atom_site_thermal_displace_type
_atom_site_occupancy
_atom_site_calc_flag
_atom_site_refinement_flags
_atom_site_disorder_group
Br1 Br 0.7117(1) 0.1993(1) 0.6646(0) 0.0650(03) Uani 1 d . .
Br2 Br 0.5645(1) 0.5649(1) 0.7119(0) 0.0630(03) Uani 1 d . .
O1 O 1.0792(3) 0.3340(6) 0.8771(2) 0.0393(13) Uani 1 d . .
O2 O 0.9637(3) 0.4357(6) 0.7585(2) 0.0471(14) Uani 1 d . .
C2 C 0.9677(5) 0.3743(8) 0.8300(3) 0.0357(18) Uani 1 d . .
C3 C 0.8686(5) 0.3358(8) 0.8771(3) 0.0336(17) Uani 1 d . .
C4 C 0.8892(5) 0.2790(7) 0.9552(3) 0.0371(19) Uani 1 d . .
C5 C 1.0296(6) 0.1955(8) 1.0910(3) 0.0429(20) Uani 1 d . .
C6 C 1.1438(6) 0.1676(8) 1.1311(3) 0.0443(23) Uani 1 d . .
C7 C 1.2376(6) 0.1917(9) 1.0891(4) 0.0492(24) Uani 1 d . .
C8 C 1.2156(5) 0.2499(8) 1.0029(4) 0.0405(19) Uani 1 d . .
C9 C 1.1003(5) 0.2780(8) 0.9617(3) 0.0370(20) Uani 1 d . .
C10 C 1.0062(5) 0.2527(7) 1.0024(3) 0.0251(18) Uani 1 d . .
C11 C 0.7424(5) 0.3596(8) 0.8277(3) 0.0398(19) Uani 1 d . .
C12 C 0.7134(5) 0.4309(9) 0.7352(3) 0.0442(20) Uani 1 d . .
O3 O 0.6653(4) 0.3183(7) 0.8644(3) 0.0625(17) Uani 1 d . .
O4 O 1.2998(4) 0.2835(7) 0.9562(3) 0.0602(17) Uani 1 d . .
C13 C 1.4194(6) 0.2696(1) 0.9992(5) 0.0795(33) Uani 1 d . .
H4 H 0.960(5) 0.339(8) 0.978(3) 0.1860(2) Uiso 1 d . .
H5 H 1.038(5) 0.131(8) 1.083(3) 0.1610(2) Uiso 1 d . .
H6 H 1.176(7) 0.111(10) 1.190(4) 0.1130(3) Uiso 1 d . .
H7 H 1.320(5) 0.179(8) 1.122(4) 0.0530(2) Uiso 1 d . .
H12 H 0.768(7) 0.515(10) 0.730(4) 0.0670(2) Uiso 1 d . .
H13A H 1.459(6) 0.276(10) 0.953(4) 0.0720(2) Uiso 1 d . .
H13B H 1.445(6) 0.146(10) 1.018(4) 0.0880(2) Uiso 1 d . .
H13C H 1.466(7) 0.351(12) 1.062(5) 0.1840(3) Uiso 1 d . .

loop_
_geom_bond_atom_site_label_1
_geom_bond_atom_site_label_2
_geom_bond_distance
_geom_bond_site_symmetry_1
_geom_bond_site_symmetry_2
_geom_bond_publ_flag
Br1 C12 1.945(6) . . yes
Br2 C12 1.920(6) . . yes
O1 C9 1.377(6) . . yes
O1 C2 1.380(6) . . yes
O2 C2 1.208(6) . . yes
C2 C3 1.454(8) . . yes
C3 C4 1.371(7) . . yes
C3 C11 1.489(8) . . yes
C4 C10 1.418(7) . . yes
C5 C6 1.357(9) . . yes
C5 C10 1.439(7) . . yes
C6 C7 1.395(10) . . yes
C7 C8 1.405(9) . . yes
C8 O4 1.360(8) . . yes
C8 C9 1.373(8) . . yes
C9 C10 1.385(8) . . yes
C11 O3 1.195(8) . . yes
C11 C12 1.526(7) . . yes
O4 C13 1.414(8) . . yes

loop_
_cod_related_entry_id
_cod_related_entry_database
_cod_related_entry_code
1 ChemSpider 30653836
